data_7101499
loop_
_publ_author_name
'B.P.Fokwa T.'
'J.von Appen'
R.Dronskowski

_publ_section_title
;
Synthesis of a missing structural link: The first trigonal planar B4 units
in the novel complex boride Ti1+xOs2_xRuB2 (x = 0.6)
;
_journal_issue 42
_journal_name_full 'Chemical Communications'
_journal_paper_doi 10.1039/b608903h
_journal_year 2006
_chemical_formula_sum 'B2 Os1.42 Ru Ti1.58'
_chemical_formula_weight 468.46
_chemical_name_systematic
;
?
;
_space_group_IT_number 189
_space_group_name_Hall 'P -6 -2'
_space_group_name_H-M_alt 'P -6 2 m'
_symmetry_cell_setting hexagonal
_symmetry_Int_Tables_number 189
_symmetry_space_group_name_Hall 'P -6 -2'
_symmetry_space_group_name_H-M 'P -6 2 m'
_atom_sites_solution_primary direct
_atom_sites_solution_secondary difmap
_audit_creation_method SHELXL-97
_cell_angle_alpha 90.00
_cell_angle_beta 90.00
_cell_angle_gamma 120.00
_cell_formula_units_Z 3
_cell_length_a 8.8554(14)
_cell_length_b 8.8554(14)
_cell_length_c 3.0336(7)
_cell_measurement_temperature 293(2)
_cell_volume 206.02(7)
_computing_cell_refinement 'SMART (Bruker, 1998)'
_computing_data_collection 'SMART (Bruker, 1998)'
_computing_data_reduction 'SAINT (Bruker, 2000)'
_computing_molecular_graphics 'Diamond 2.1c (K. Brandenburg, 1999)'
_computing_publication_material 'WinGX publication routines (Farrugia, 1999)'
_computing_structure_refinement 'SHELXL-97 (Sheldrick, 1997)'
_computing_structure_solution 'SHELXS-97 (Sheldrick, 1997)'
_diffrn_ambient_temperature 293(2)
_diffrn_measured_fraction_theta_full 0.983
_diffrn_measured_fraction_theta_max 0.983
_diffrn_measurement_device_type 'Bruker APEX CCD area detector'
_diffrn_measurement_method 'integration method'
_diffrn_radiation_monochromator graphite
_diffrn_radiation_source 'fine-focus sealed tube'
_diffrn_radiation_type MoK\a
_diffrn_radiation_wavelength 0.71073
_diffrn_reflns_av_R_equivalents 0.0636
_diffrn_reflns_av_sigmaI/netI 0.0457
_diffrn_reflns_limit_h_max 11
_diffrn_reflns_limit_h_min -14
_diffrn_reflns_limit_k_max 14
_diffrn_reflns_limit_k_min -8
_diffrn_reflns_limit_l_max 4
_diffrn_reflns_limit_l_min -5
_diffrn_reflns_number 2271
_diffrn_reflns_theta_full 35.98
_diffrn_reflns_theta_max 35.98
_diffrn_reflns_theta_min 4.60
_exptl_absorpt_coefficient_mu 74.941
_exptl_absorpt_correction_T_max 0.232
_exptl_absorpt_correction_T_min 0.026
_exptl_absorpt_correction_type empirical
_exptl_absorpt_process_details 'SADABS(Bruker, 2001)'
_exptl_crystal_colour silver
_exptl_crystal_density_diffrn 11.328
_exptl_crystal_density_method 'not measured'
_exptl_crystal_description Needle
_exptl_crystal_F_000 590
_exptl_crystal_size_max 0.10
_exptl_crystal_size_mid 0.02
_exptl_crystal_size_min 0.02
_refine_diff_density_max 2.045
_refine_diff_density_min -2.740
_refine_diff_density_rms 0.599
_refine_ls_abs_structure_details 'Flack H D (1983), Acta Cryst. A39, 876-881'
_refine_ls_abs_structure_Flack 0.52(4)
_refine_ls_extinction_coef 0.0029(7)
_refine_ls_extinction_expression Fc^*^=kFc[1+0.001xFc^2^\l^3^/sin(2\q)]^-1/4^
_refine_ls_extinction_method SHELXL
_refine_ls_goodness_of_fit_ref 1.048
_refine_ls_matrix_type full
_refine_ls_number_parameters 23
_refine_ls_number_reflns 395
_refine_ls_number_restraints 0
_refine_ls_restrained_S_all 1.048
_refine_ls_R_factor_all 0.0402
_refine_ls_R_factor_gt 0.0370
_refine_ls_shift/su_max 0.000
_refine_ls_shift/su_mean 0.000
_refine_ls_structure_factor_coef Fsqd
_refine_ls_weighting_details 'calc w=1/[\s^2^(Fo^2^)+(0.0300P)^2^+8.9965P] where P=(Fo^2^+2Fc^2^)/3'
_refine_ls_weighting_scheme calc
_refine_ls_wR_factor_gt 0.0754
_refine_ls_wR_factor_ref 0.0767
_reflns_number_gt 380
_reflns_number_total 395
_reflns_threshold_expression >2sigma(I)
_cod_data_source_file b608903h.txt
_cod_database_code 7101499

loop_
_symmetry_equiv_pos_as_xyz
'x, y, z'
'-y, x-y, z'
'-x+y, -x, z'
'x, y, -z'
'-y, x-y, -z'
'-x+y, -x, -z'
'y, x, -z'
'x-y, -y, -z'
'-x, -x+y, -z'
'y, x, z'
'x-y, -y, z'
'-x, -x+y, z'

loop_
_atom_site_label
_atom_site_type_symbol
_atom_site_fract_x
_atom_site_fract_y
_atom_site_fract_z
_atom_site_U_iso_or_equiv
_atom_site_adp_type
_atom_site_occupancy
_atom_site_symmetry_multiplicity
_atom_site_calc_flag
_atom_site_refinement_flags
Os1 Os 0.46384(10) 0.27554(10) 0.5000 0.00653(18) Uani 0.689(12) 2 d SP
Ti1 Ti 0.46384(10) 0.27554(10) 0.5000 0.00653(18) Uani 0.311(12) 2 d SP
Ru1 Ru 0.1736(2) 0.1736(2) 0.0000 0.0129(6) Uani 1 4 d S
Ti2 Ti 0.4190(5) 0.0000 0.0000 0.0079(10) Uani 0.959(7) 4 d SP
Os2 Os 0.4190(5) 0.0000 0.0000 0.0079(10) Uani 0.041(7) 4 d SP
B1 B 0.0000 0.0000 0.5000 0.05(2) Uiso 1 12 d S
B2 B 0.0000 0.213(3) 0.5000 0.015(5) Uiso 1 4 d S
B3 B 0.6667 0.3333 0.0000 0.013(6) Uiso 1 6 d S

loop_
_atom_site_aniso_label
_atom_site_aniso_U_11
_atom_site_aniso_U_22
_atom_site_aniso_U_33
_atom_site_aniso_U_23
_atom_site_aniso_U_13
_atom_site_aniso_U_12
Os1 0.0052(3) 0.0065(3) 0.0079(3) 0.000 0.000 0.0029(3)
Ti1 0.0052(3) 0.0065(3) 0.0079(3) 0.000 0.000 0.0029(3)
Ru1 0.0116(7) 0.0116(7) 0.0152(9) 0.000 0.000 0.0057(6)
Ti2 0.0085(14) 0.0054(15) 0.0086(16) 0.000 0.000 0.0027(7)
Os2 0.0085(14) 0.0054(15) 0.0086(16) 0.000 0.000 0.0027(7)

loop_
_atom_type_symbol
_atom_type_description
_atom_type_scat_dispersion_real
_atom_type_scat_dispersion_imag
_atom_type_scat_source
B B 0.0013 0.0007 'International Tables Vol C Tables 4.2.6.8 and 6.1.1.4'
Ti Ti 0.2776 0.4457 'International Tables Vol C Tables 4.2.6.8 and 6.1.1.4'
Ru Ru -1.2594 0.8363 'International Tables Vol C Tables 4.2.6.8 and 6.1.1.4'
Os Os -1.2165 7.6030 'International Tables Vol C Tables 4.2.6.8 and 6.1.1.4'

loop_
_geom_angle_atom_site_label_1
_geom_angle_atom_site_label_2
_geom_angle_atom_site_label_3
_geom_angle
_geom_angle_site_symmetry_1
_geom_angle_site_symmetry_3
B3 Os1 B3 86.84(3) 1_556 .
B3 Os1 B2 118.7(4) 1_556 3
B3 Os1 B2 118.7(4) . 3
B3 Os1 Ru1 169.92(4) 1_556 .
B3 Os1 Ru1 102.60(2) . .
B2 Os1 Ru1 53.6(5) 3 .
B3 Os1 Ru1 102.60(2) 1_556 1_556
B3 Os1 Ru1 169.92(4) . 1_556
B2 Os1 Ru1 53.6(5) 3 1_556
Ru1 Os1 Ru1 67.77(5) . 1_556
B3 Os1 Ti2 109.10(8) 1_556 .
B3 Os1 Ti2 64.08(6) . .
B2 Os1 Ti2 55.2(5) 3 .
Ru1 Os1 Ti2 72.68(8) . .
Ru1 Os1 Ti2 108.80(8) 1_556 .
B3 Os1 Os2 64.08(6) 1_556 1_556
B3 Os1 Os2 109.10(8) . 1_556
B2 Os1 Os2 55.2(5) 3 1_556
Ru1 Os1 Os2 108.80(8) . 1_556
Ru1 Os1 Os2 72.68(8) 1_556 1_556
Ti2 Os1 Os2 67.56(4) . 1_556
B3 Os1 Ti2 64.08(6) 1_556 1_556
B3 Os1 Ti2 109.10(8) . 1_556
B2 Os1 Ti2 55.2(5) 3 1_556
Ru1 Os1 Ti2 108.80(8) . 1_556
Ru1 Os1 Ti2 72.68(8) 1_556 1_556
Ti2 Os1 Ti2 67.56(4) . 1_556
Os2 Os1 Ti2 0.0 1_556 1_556
B3 Os1 Os1 51.023(12) 1_556 3_665
B3 Os1 Os1 51.023(12) . 3_665
B2 Os1 Os1 161.4(7) 3 3_665
Ru1 Os1 Os1 138.37(4) . 3_665
Ru1 Os1 Os1 138.37(4) 1_556 3_665
Ti2 Os1 Os1 110.39(8) . 3_665
Os2 Os1 Os1 110.39(8) 1_556 3_665
Ti2 Os1 Os1 110.39(8) 1_556 3_665
B3 Os1 Ti1 51.023(12) 1_556 3_665
B3 Os1 Ti1 51.023(12) . 3_665
B2 Os1 Ti1 161.4(7) 3 3_665
Ru1 Os1 Ti1 138.37(4) . 3_665
Ru1 Os1 Ti1 138.37(4) 1_556 3_665
Ti2 Os1 Ti1 110.39(8) . 3_665
Os2 Os1 Ti1 110.39(8) 1_556 3_665
Ti2 Os1 Ti1 110.39(8) 1_556 3_665
Os1 Os1 Ti1 0.00(5) 3_665 3_665
B3 Os1 Os1 51.023(12) 1_556 2_655
B3 Os1 Os1 51.023(12) . 2_655
B2 Os1 Os1 101.4(7) 3 2_655
Ru1 Os1 Os1 133.36(3) . 2_655
Ru1 Os1 Os1 133.36(3) 1_556 2_655
Ti2 Os1 Os1 61.36(8) . 2_655
Os2 Os1 Os1 61.36(8) 1_556 2_655
Ti2 Os1 Os1 61.36(8) 1_556 2_655
Os1 Os1 Os1 60.0 3_665 2_655
Ti1 Os1 Os1 60.0 3_665 2_655
B1 Ru1 B1 89.23(8) 1_554 .
B1 Ru1 B2 49.9(7) 1_554 3_554
B1 Ru1 B2 106.18(19) . 3_554
B1 Ru1 B2 49.9(7) 1_554 1_554
B1 Ru1 B2 106.18(19) . 1_554
B2 Ru1 B2 90.2(11) 3_554 1_554
B1 Ru1 B2 106.18(19) 1_554 .
B1 Ru1 B2 49.9(7) . .
B2 Ru1 B2 150.2(10) 3_554 .
B2 Ru1 B2 82.2(6) 1_554 .
B1 Ru1 B2 106.18(19) 1_554 3
B1 Ru1 B2 49.9(7) . 3
B2 Ru1 B2 82.2(6) 3_554 3
B2 Ru1 B2 150.2(10) 1_554 3
B2 Ru1 B2 90.2(11) . 3
B1 Ru1 Ru1 51.94(3) 1_554 3
B1 Ru1 Ru1 51.94(3) . 3
B2 Ru1 Ru1 54.8(3) 3_554 3
B2 Ru1 Ru1 97.6(6) 1_554 3
B2 Ru1 Ru1 97.6(6) . 3
B2 Ru1 Ru1 54.8(3) 3 3
B1 Ru1 Ru1 51.94(3) 1_554 2
B1 Ru1 Ru1 51.94(3) . 2
B2 Ru1 Ru1 97.6(6) 3_554 2
B2 Ru1 Ru1 54.8(3) 1_554 2
B2 Ru1 Ru1 54.8(3) . 2
B2 Ru1 Ru1 97.6(6) 3 2
Ru1 Ru1 Ru1 60.0 3 2
B1 Ru1 Os1 147.773(18) 1_554 7_556
B1 Ru1 Os1 93.599(18) . 7_556
B2 Ru1 Os1 155.0(5) 3_554 7_556
B2 Ru1 Os1 98.9(7) 1_554 7_556
B2 Ru1 Os1 54.7(5) . 7_556
B2 Ru1 Os1 100.00(5) 3 7_556
Ru1 Ru1 Os1 144.90(3) 3 7_556
Ru1 Ru1 Os1 106.70(4) 2 7_556
B1 Ru1 Ti1 147.773(18) 1_554 7_556
B1 Ru1 Ti1 93.599(18) . 7_556
B2 Ru1 Ti1 155.0(5) 3_554 7_556
B2 Ru1 Ti1 98.9(7) 1_554 7_556
B2 Ru1 Ti1 54.7(5) . 7_556
B2 Ru1 Ti1 100.00(5) 3 7_556
Ru1 Ru1 Ti1 144.90(3) 3 7_556
Ru1 Ru1 Ti1 106.70(4) 2 7_556
Os1 Ru1 Ti1 0.00(3) 7_556 7_556
B1 Ru1 Os1 147.773(18) 1_554 .
B1 Ru1 Os1 93.599(18) . .
B2 Ru1 Os1 98.9(7) 3_554 .
B2 Ru1 Os1 155.0(5) 1_554 .
B2 Ru1 Os1 100.00(5) . .
B2 Ru1 Os1 54.7(5) 3 .
Ru1 Ru1 Os1 106.70(4) 3 .
Ru1 Ru1 Os1 144.90(3) 2 .
Os1 Ru1 Os1 64.12(5) 7_556 .
Ti1 Ru1 Os1 64.12(5) 7_556 .
B2 Ti2 B2 79.5(10) 3_554 3
B2 Ti2 B3 101.99(10) 3_554 7_545
B2 Ti2 B3 101.99(10) 3 7_545
B2 Ti2 B3 101.99(10) 3_554 .
B2 Ti2 B3 101.99(10) 3 .
B3 Ti2 B3 148.64(17) 7_545 .
B2 Ti2 Ti1 54.02(15) 3_554 8
B2 Ti2 Ti1 97.1(3) 3 8
B3 Ti2 Ti1 48.376(15) 7_545 8
B3 Ti2 Ti1 145.816(16) . 8
B2 Ti2 Os1 54.02(15) 3_554 8
B2 Ti2 Os1 97.1(3) 3 8
B3 Ti2 Os1 48.376(15) 7_545 8
B3 Ti2 Os1 145.816(16) . 8
Ti1 Ti2 Os1 0.00(3) 8 8
B2 Ti2 Os1 97.1(3) 3_554 .
B2 Ti2 Os1 54.02(15) 3 .
B3 Ti2 Os1 145.816(16) 7_545 .
B3 Ti2 Os1 48.376(15) . .
Ti1 Ti2 Os1 144.90(17) 8 .
Os1 Ti2 Os1 144.90(17) 8 .
B2 Ti2 Ti1 97.1(3) 3_554 8_556
B2 Ti2 Ti1 54.02(15) 3 8_556
B3 Ti2 Ti1 48.376(15) 7_545 8_556
B3 Ti2 Ti1 145.816(16) . 8_556
Ti1 Ti2 Ti1 67.56(4) 8 8_556
Os1 Ti2 Ti1 67.56(4) 8 8_556
Os1 Ti2 Ti1 101.53(7) . 8_556
B2 Ti2 Os1 97.1(3) 3_554 8_556
B2 Ti2 Os1 54.02(15) 3 8_556
B3 Ti2 Os1 48.376(15) 7_545 8_556
B3 Ti2 Os1 145.816(16) . 8_556
Ti1 Ti2 Os1 67.56(4) 8 8_556
Os1 Ti2 Os1 67.56(4) 8 8_556
Os1 Ti2 Os1 101.53(7) . 8_556
Ti1 Ti2 Os1 0.00(3) 8_556 8_556
B2 Ti2 Os1 54.02(15) 3_554 1_554
B2 Ti2 Os1 97.1(3) 3 1_554
B3 Ti2 Os1 145.816(16) 7_545 1_554
B3 Ti2 Os1 48.376(15) . 1_554
Ti1 Ti2 Os1 101.53(7) 8 1_554
Os1 Ti2 Os1 101.53(7) 8 1_554
Os1 Ti2 Os1 67.56(4) . 1_554
Ti1 Ti2 Os1 144.90(17) 8_556 1_554
Os1 Ti2 Os1 144.90(17) 8_556 1_554
B2 Ti2 Ti1 54.02(15) 3_554 1_554
B2 Ti2 Ti1 97.1(3) 3 1_554
B3 Ti2 Ti1 145.816(16) 7_545 1_554
B3 Ti2 Ti1 48.376(15) . 1_554
Ti1 Ti2 Ti1 101.53(7) 8 1_554
Os1 Ti2 Ti1 101.53(7) 8 1_554
Os1 Ti2 Ti1 67.56(4) . 1_554
Ti1 Ti2 Ti1 144.90(17) 8_556 1_554
Os1 Ti2 Ti1 144.90(17) 8_556 1_554
Os1 Ti2 Ti1 0.00(3) 1_554 1_554
B2 B1 B2 120.000(2) 2 .
B2 B1 B2 120.000(1) 2 3
B2 B1 B2 120.000(3) . 3
B2 B1 Ru1 135.38(4) 2 1_556
B2 B1 Ru1 69.150(16) . 1_556
B2 B1 Ru1 69.150(16) 3 1_556
B2 B1 Ru1 69.150(16) 2 2
B2 B1 Ru1 69.150(16) . 2
B2 B1 Ru1 135.38(4) 3 2
Ru1 B1 Ru1 138.30(3) 1_556 2
B2 B1 Ru1 69.150(16) 2 3
B2 B1 Ru1 135.38(4) . 3
B2 B1 Ru1 69.150(16) 3 3
Ru1 B1 Ru1 138.30(3) 1_556 3
Ru1 B1 Ru1 76.12(6) 2 3
B2 B1 Ru1 69.150(16) 2 2_556
B2 B1 Ru1 69.150(16) . 2_556
B2 B1 Ru1 135.38(4) 3 2_556
Ru1 B1 Ru1 76.12(6) 1_556 2_556
Ru1 B1 Ru1 89.23(8) 2 2_556
Ru1 B1 Ru1 138.30(3) 3 2_556
B2 B1 Ru1 69.150(16) 2 3_556
B2 B1 Ru1 135.38(4) . 3_556
B2 B1 Ru1 69.150(16) 3 3_556
Ru1 B1 Ru1 76.12(6) 1_556 3_556
Ru1 B1 Ru1 138.30(3) 2 3_556
Ru1 B1 Ru1 89.23(8) 3 3_556
Ru1 B1 Ru1 76.12(6) 2_556 3_556
B2 B1 Ru1 135.38(4) 2 .
B2 B1 Ru1 69.150(16) . .
B2 B1 Ru1 69.150(16) 3 .
Ru1 B1 Ru1 89.23(8) 1_556 .
Ru1 B1 Ru1 76.12(6) 2 .
Ru1 B1 Ru1 76.12(6) 3 .
Ru1 B1 Ru1 138.30(3) 2_556 .
Ru1 B1 Ru1 138.30(3) 3_556 .
B1 B2 Ru1 61.0(7) . 2
B1 B2 Ru1 61.0(7) . 1_556
Ru1 B2 Ru1 122.0(13) 2 1_556
B1 B2 Ru1 61.0(7) . 2_556
Ru1 B2 Ru1 82.2(6) 2 2_556
Ru1 B2 Ru1 70.5(5) 1_556 2_556
B1 B2 Ru1 61.0(7) . .
Ru1 B2 Ru1 70.5(5) 2 .
Ru1 B2 Ru1 82.2(6) 1_556 .
Ru1 B2 Ru1 122.0(13) 2_556 .
B1 B2 Os1 115.3(7) . 7_556
Ru1 B2 Os1 136.79(11) 2 7_556
Ru1 B2 Os1 71.69(6) 1_556 7_556
Ru1 B2 Os1 136.79(11) 2_556 7_556
Ru1 B2 Os1 71.69(6) . 7_556
B1 B2 Ti1 115.3(7) . 7_556
Ru1 B2 Ti1 136.79(11) 2 7_556
Ru1 B2 Ti1 71.69(6) 1_556 7_556
Ru1 B2 Ti1 136.79(11) 2_556 7_556
Ru1 B2 Ti1 71.69(6) . 7_556
Os1 B2 Ti1 0.00(4) 7_556 7_556
B1 B2 Os1 115.3(7) . 2
Ru1 B2 Os1 71.69(6) 2 2
Ru1 B2 Os1 136.79(11) 1_556 2
Ru1 B2 Os1 71.69(6) 2_556 2
Ru1 B2 Os1 136.79(11) . 2
Os1 B2 Os1 129.4(14) 7_556 2
Ti1 B2 Os1 129.4(14) 7_556 2
B1 B2 Ti1 115.3(7) . 2
Ru1 B2 Ti1 71.69(6) 2 2
Ru1 B2 Ti1 136.79(11) 1_556 2
Ru1 B2 Ti1 71.69(6) 2_556 2
Ru1 B2 Ti1 136.79(11) . 2
Os1 B2 Ti1 129.4(14) 7_556 2
Ti1 B2 Ti1 129.4(14) 7_556 2
Os1 B2 Ti1 0.0 2 2
B1 B2 Os2 140.2(5) . 2_556
Ru1 B2 Os2 142.5(6) 2 2_556
Ru1 B2 Os2 87.3(2) 1_556 2_556
Ru1 B2 Os2 87.3(2) 2_556 2_556
Ru1 B2 Os2 142.5(6) . 2_556
Os1 B2 Os2 70.8(6) 7_556 2_556
Ti1 B2 Os2 70.8(6) 7_556 2_556
Os1 B2 Os2 70.8(6) 2 2_556
Ti1 B2 Os2 70.8(6) 2 2_556
B1 B2 Ti2 140.2(5) . 2_556
Ru1 B2 Ti2 142.5(6) 2 2_556
Ru1 B2 Ti2 87.3(2) 1_556 2_556
Ru1 B2 Ti2 87.3(2) 2_556 2_556
Ru1 B2 Ti2 142.5(6) . 2_556
Os1 B2 Ti2 70.8(6) 7_556 2_556
Ti1 B2 Ti2 70.8(6) 7_556 2_556
Os1 B2 Ti2 70.8(6) 2 2_556
Ti1 B2 Ti2 70.8(6) 2 2_556
Os2 B2 Ti2 0.0 2_556 2_556
B1 B2 Ti2 140.2(5) . 2
Ru1 B2 Ti2 87.3(2) 2 2
Ru1 B2 Ti2 142.5(6) 1_556 2
Ru1 B2 Ti2 142.5(6) 2_556 2
Ru1 B2 Ti2 87.3(2) . 2
Os1 B2 Ti2 70.8(6) 7_556 2
Ti1 B2 Ti2 70.8(6) 7_556 2
Os1 B2 Ti2 70.8(6) 2 2
Ti1 B2 Ti2 70.8(6) 2 2
Os2 B2 Ti2 79.5(10) 2_556 2
Ti2 B2 Ti2 79.5(10) 2_556 2
Ti1 B3 Os1 0.00(4) 2_654 2_654
Ti1 B3 Ti1 86.84(3) 2_654 2_655
Os1 B3 Ti1 86.84(3) 2_654 2_655
Ti1 B3 Os1 86.84(3) 2_654 2_655
Os1 B3 Os1 86.84(3) 2_654 2_655
Ti1 B3 Os1 0.00(3) 2_655 2_655
Ti1 B3 Ti1 137.411(12) 2_654 3_665
Os1 B3 Ti1 137.411(12) 2_654 3_665
Ti1 B3 Ti1 77.95(2) 2_655 3_665
Os1 B3 Ti1 77.95(2) 2_655 3_665
Ti1 B3 Os1 137.411(12) 2_654 3_665
Os1 B3 Os1 137.411(12) 2_654 3_665
Ti1 B3 Os1 77.95(2) 2_655 3_665
Os1 B3 Os1 77.95(2) 2_655 3_665
Ti1 B3 Os1 0.00(4) 3_665 3_665
Ti1 B3 Os1 77.95(2) 2_654 1_554
Os1 B3 Os1 77.95(2) 2_654 1_554
Ti1 B3 Os1 137.411(12) 2_655 1_554
Os1 B3 Os1 137.411(12) 2_655 1_554
Ti1 B3 Os1 137.411(12) 3_665 1_554
Os1 B3 Os1 137.411(12) 3_665 1_554
Ti1 B3 Ti1 77.95(2) 2_654 1_554
Os1 B3 Ti1 77.95(2) 2_654 1_554
Ti1 B3 Ti1 137.411(12) 2_655 1_554
Os1 B3 Ti1 137.411(12) 2_655 1_554
Ti1 B3 Ti1 137.411(12) 3_665 1_554
Os1 B3 Ti1 137.411(12) 3_665 1_554
Os1 B3 Ti1 0.00(4) 1_554 1_554
Ti1 B3 Ti1 77.95(2) 2_654 3_664
Os1 B3 Ti1 77.95(2) 2_654 3_664
Ti1 B3 Ti1 137.411(12) 2_655 3_664
Os1 B3 Ti1 137.411(12) 2_655 3_664
Ti1 B3 Ti1 86.84(3) 3_665 3_664
Os1 B3 Ti1 86.84(3) 3_665 3_664
Os1 B3 Ti1 77.95(2) 1_554 3_664
Ti1 B3 Ti1 77.95(2) 1_554 3_664
Ti1 B3 Os1 77.95(2) 2_654 3_664
Os1 B3 Os1 77.95(2) 2_654 3_664
Ti1 B3 Os1 137.411(12) 2_655 3_664
Os1 B3 Os1 137.411(12) 2_655 3_664
Ti1 B3 Os1 86.84(3) 3_665 3_664
Os1 B3 Os1 86.84(3) 3_665 3_664
Os1 B3 Os1 77.95(2) 1_554 3_664
Ti1 B3 Os1 77.95(2) 1_554 3_664
Ti1 B3 Os1 0.00(4) 3_664 3_664
Ti1 B3 Os1 137.411(12) 2_654 .
Os1 B3 Os1 137.411(12) 2_654 .
Ti1 B3 Os1 77.95(2) 2_655 .
Os1 B3 Os1 77.95(2) 2_655 .
Ti1 B3 Os1 77.95(2) 3_665 .
Os1 B3 Os1 77.95(2) 3_665 .
Os1 B3 Os1 86.84(3) 1_554 .
Ti1 B3 Os1 86.84(3) 1_554 .
Ti1 B3 Os1 137.411(12) 3_664 .
Os1 B3 Os1 137.411(12) 3_664 .

loop_
_geom_bond_atom_site_label_1
_geom_bond_atom_site_label_2
_geom_bond_distance
_geom_bond_site_symmetry_2
Os1 B3 2.2067(6) 1_556
Os1 B3 2.2067(6) .
Os1 B2 2.338(13) 3
Os1 Ru1 2.7205(16) .
Os1 Ru1 2.7205(16) 1_556
Os1 Ti2 2.7282(14) .
Os1 Os2 2.7282(14) 1_556
Os1 Ti2 2.7282(14) 1_556
Os1 Os1 2.7761(14) 3_665
Os1 Ti1 2.7761(14) 3_665
Os1 Os1 2.7761(14) 2_655
Ru1 B1 2.1596(16) 1_554
Ru1 B1 2.1596(16) .
Ru1 B2 2.308(15) 3_554
Ru1 B2 2.308(15) 1_554
Ru1 B2 2.308(15) .
Ru1 B2 2.308(15) 3
Ru1 Ru1 2.663(4) 3
Ru1 Ru1 2.663(4) 2
Ru1 Os1 2.7205(16) 7_556
Ru1 Ti1 2.7205(16) 7_556
Ti2 B2 2.37(2) 3_554
Ti2 B2 2.37(2) 3
Ti2 B3 2.6551(12) 7_545
Ti2 B3 2.6551(12) .
Ti2 Ti1 2.7282(14) 8
Ti2 Os1 2.7282(14) 8
Ti2 Ti1 2.7282(14) 8_556
Ti2 Os1 2.7282(14) 8_556
Ti2 Os1 2.7282(14) 1_554
Ti2 Ti1 2.7282(14) 1_554
B1 B2 1.89(3) 2
B1 B2 1.89(3) .
B1 B2 1.89(3) 3
B1 Ru1 2.1596(16) 1_556
B1 Ru1 2.1596(16) 2
B1 Ru1 2.1596(16) 3
B1 Ru1 2.1596(16) 2_556
B1 Ru1 2.1596(16) 3_556
B2 Ru1 2.308(15) 2
B2 Ru1 2.308(15) 1_556
B2 Ru1 2.308(15) 2_556
B2 Os1 2.338(13) 7_556
B2 Ti1 2.338(13) 7_556
B2 Os1 2.338(13) 2
B2 Ti1 2.338(13) 2
B2 Os2 2.37(2) 2_556
B2 Ti2 2.37(2) 2_556
B2 Ti2 2.37(2) 2
B3 Ti1 2.2067(6) 2_654
B3 Os1 2.2067(6) 2_654
B3 Ti1 2.2067(6) 2_655
B3 Os1 2.2067(6) 2_655
B3 Ti1 2.2067(6) 3_665
B3 Os1 2.2067(6) 3_665
B3 Os1 2.2067(6) 1_554
B3 Ti1 2.2067(6) 1_554
B3 Ti1 2.2067(6) 3_664
B3 Os1 2.2067(6) 3_664
